data_1561622
loop_
_publ_author_name
'Lian, Chen'
'Liu, Liu'
'Guo, Xu'
'Long, Yinshuang'
'Jia, Shanshan'
'Li, Huanhuan'
'Yang, Lirong'

_publ_section_title
;
 Honeycomb-shaped coordination polymers based on the self-assembly of long
 flexible ligands and alkaline-earth ions
;
_journal_name_full 'Journal of Solid State Chemistry'
_journal_page_first 229
_journal_page_last 235
_journal_paper_doi 10.1016/j.jssc.2015.10.034
_journal_volume 233
_journal_year 2016
_chemical_formula_moiety 'C40 H22 N8 O4 Sr'
_chemical_formula_sum 'C40 H22 N8 O4 Sr'
_chemical_formula_weight 766.28
_space_group_IT_number 52
_space_group_name_Hall '-P 2a 2bc'
_space_group_name_H-M_alt 'P n n a'
_symmetry_cell_setting orthorhombic
_symmetry_space_group_name_Hall '-P 2a 2bc'
_symmetry_space_group_name_H-M 'P n n a'
_atom_sites_solution_hydrogens geom
_atom_sites_solution_primary direct
_atom_sites_solution_secondary difmap
_audit_creation_method SHELXL-97
_cell_angle_alpha 90.00
_cell_angle_beta 90.00
_cell_angle_gamma 90.00
_cell_formula_units_Z 4
_cell_length_a 18.0519(11)
_cell_length_b 11.7574(7)
_cell_length_c 15.2235(9)
_cell_measurement_reflns_used 4419
_cell_measurement_temperature 296(2)
_cell_measurement_theta_max 25.88
_cell_measurement_theta_min 2.46
_cell_volume 3231.1(3)
_computing_cell_refinement 'APEX 2'
_computing_data_collection 'APEX 2 (Bruker, 2009)'
_computing_data_reduction 'SAINT (Bruker, 2009)'
_computing_molecular_graphics 'SHELXTL (Bruker, 2009)'
_computing_publication_material SHELXTL
_computing_structure_refinement 'SHELXL-97 (Sheldrick, 2008)'
_computing_structure_solution 'SHELXS-97 (Sheldrick, 2008)'
_diffrn_ambient_temperature 296(2)
_diffrn_measured_fraction_theta_full 0.999
_diffrn_measured_fraction_theta_max 0.999
_diffrn_measurement_device_type 'Bruker Smart APEX II CCD area detector'
_diffrn_measurement_method '\f and \w scans'
_diffrn_radiation_monochromator graphite
_diffrn_radiation_source 'fine-focus sealed tube'
_diffrn_radiation_type MoK\a
_diffrn_radiation_wavelength 0.71073
_diffrn_reflns_av_R_equivalents 0.0344
_diffrn_reflns_av_sigmaI/netI 0.0245
_diffrn_reflns_limit_h_max 21
_diffrn_reflns_limit_h_min -21
_diffrn_reflns_limit_k_max 13
_diffrn_reflns_limit_k_min -13
_diffrn_reflns_limit_l_max 12
_diffrn_reflns_limit_l_min -18
_diffrn_reflns_number 15722
_diffrn_reflns_theta_full 25.00
_diffrn_reflns_theta_max 25.00
_diffrn_reflns_theta_min 2.19
_exptl_absorpt_coefficient_mu 1.728
_exptl_absorpt_correction_T_max 0.6719
_exptl_absorpt_correction_T_min 0.4847
_exptl_absorpt_correction_type multi-scan
_exptl_absorpt_process_details 'SADABS (Bruker, 2009)'
_exptl_crystal_colour colourless
_exptl_crystal_density_diffrn 1.575
_exptl_crystal_density_method 'not measured'
_exptl_crystal_description block
_exptl_crystal_F_000 1552
_exptl_crystal_size_max 0.49
_exptl_crystal_size_mid 0.34
_exptl_crystal_size_min 0.25
_refine_diff_density_max 0.440
_refine_diff_density_min -0.984
_refine_diff_density_rms 0.083
_refine_ls_extinction_method none
_refine_ls_goodness_of_fit_ref 1.062
_refine_ls_hydrogen_treatment constr
_refine_ls_matrix_type full
_refine_ls_number_parameters 240
_refine_ls_number_reflns 2851
_refine_ls_number_restraints 0
_refine_ls_restrained_S_all 1.062
_refine_ls_R_factor_all 0.0566
_refine_ls_R_factor_gt 0.0423
_refine_ls_shift/su_max 0.000
_refine_ls_shift/su_mean 0.000
_refine_ls_structure_factor_coef Fsqd
_refine_ls_weighting_details 'calc w=1/[\s^2^(Fo^2^)+(0.0992P)^2^+0.0000P] where P=(Fo^2^+2Fc^2^)/3'
_refine_ls_weighting_scheme calc
_refine_ls_wR_factor_gt 0.1301
_refine_ls_wR_factor_ref 0.1364
_reflns_number_gt 2228
_reflns_number_total 2851
_reflns_threshold_expression >2sigma(I)
_cod_data_source_file JSSC-2016-233-229.cif
_cod_data_source_block wlz973
_cod_database_code 1561622

loop_
_symmetry_equiv_pos_as_xyz
'x, y, z'
'-x+1/2, -y, z'
'-x+1/2, y+1/2, -z+1/2'
'x, -y+1/2, -z+1/2'
'-x, -y, -z'
'x-1/2, y, -z'
'x-1/2, -y-1/2, z-1/2'
'-x, y-1/2, z-1/2'

loop_
_atom_site_label
_atom_site_type_symbol
_atom_site_fract_x
_atom_site_fract_y
_atom_site_fract_z
_atom_site_U_iso_or_equiv
_atom_site_adp_type
_atom_site_occupancy
_atom_site_symmetry_multiplicity
_atom_site_calc_flag
_atom_site_refinement_flags
_atom_site_disorder_assembly
_atom_site_disorder_group
Sr1 Sr 0.47349(2) 0.2500 0.2500 0.0259(2) Uani 1 2 d S . .
N1 N 0.52748(14) 0.3226(2) 0.08973(17) 0.0304(6) Uani 1 1 d . . .
N2 N 0.57294(17) 0.4166(3) 0.24469(15) 0.0352(7) Uani 1 1 d . . .
N3 N 0.72347(14) 0.6846(2) 0.07316(16) 0.0312(6) Uani 1 1 d . . .
N4 N 0.68365(13) 0.6142(2) -0.05464(16) 0.0264(6) Uani 1 1 d . . .
H4 H 0.6784 0.6061 -0.1104 0.032 Uiso 1 1 calc R . .
O1 O 0.87237(13) 1.0791(2) -0.26512(13) 0.0330(6) Uani 1 1 d . . .
O2 O 0.92009(13) 1.1212(2) -0.13563(14) 0.0457(6) Uani 1 1 d . . .
C1 C 0.5040(2) 0.2799(3) 0.0145(2) 0.0350(8) Uani 1 1 d . . .
H1 H 0.4708 0.2194 0.0167 0.042 Uiso 1 1 calc R . .
C2 C 0.52545(17) 0.3192(3) -0.0678(2) 0.0362(8) Uani 1 1 d . . .
H2 H 0.5068 0.2859 -0.1186 0.043 Uiso 1 1 calc R . .
C3 C 0.57451(17) 0.4077(3) -0.0727(2) 0.0322(7) Uani 1 1 d . . .
H3 H 0.5898 0.4355 -0.1270 0.039 Uiso 1 1 calc R . .
C4 C 0.60132(16) 0.4557(2) 0.00500(18) 0.0261(7) Uani 1 1 d . . .
C5 C 0.57658(16) 0.4107(2) 0.08607(19) 0.0265(7) Uani 1 1 d . . .
C6 C 0.60140(17) 0.4589(3) 0.16913(19) 0.0295(7) Uani 1 1 d . . .
C7 C 0.65255(17) 0.5495(3) 0.16987(19) 0.0304(7) Uani 1 1 d . . .
C8 C 0.6748(2) 0.5937(3) 0.25211(19) 0.0456(10) Uani 1 1 d . . .
H8 H 0.7094 0.6523 0.2551 0.055 Uiso 1 1 calc R . .
C9 C 0.6452(2) 0.5496(3) 0.3265(2) 0.0525(10) Uani 1 1 d . . .
H9 H 0.6589 0.5778 0.3813 0.063 Uiso 1 1 calc R . .
C10 C 0.5941(2) 0.4617(3) 0.3197(2) 0.0490(10) Uani 1 1 d . . .
H10 H 0.5736 0.4330 0.3712 0.059 Uiso 1 1 calc R . .
C11 C 0.67647(17) 0.5931(3) 0.08772(19) 0.0296(7) Uani 1 1 d . . .
C12 C 0.65194(16) 0.5488(2) 0.00984(18) 0.0262(7) Uani 1 1 d . . .
C13 C 0.72542(16) 0.6950(3) -0.01277(19) 0.0271(7) Uani 1 1 d . . .
C14 C 0.76823(17) 0.7825(2) -0.0586(2) 0.0251(7) Uani 1 1 d . . .
C15 C 0.76288(18) 0.7984(3) -0.14819(19) 0.0300(7) Uani 1 1 d . . .
H15 H 0.7328 0.7503 -0.1811 0.036 Uiso 1 1 calc R . .
C16 C 0.80116(17) 0.8841(3) -0.1898(2) 0.0324(7) Uani 1 1 d . . .
H16 H 0.7972 0.8926 -0.2504 0.039 Uiso 1 1 calc R . .
C17 C 0.84555(15) 0.9575(2) -0.14218(18) 0.0258(7) Uani 1 1 d . . .
C18 C 0.85218(18) 0.9408(3) -0.0528(2) 0.0362(8) Uani 1 1 d . . .
H18 H 0.8830 0.9880 -0.0202 0.043 Uiso 1 1 calc R . .
C19 C 0.81361(19) 0.8547(3) -0.0110(2) 0.0389(8) Uani 1 1 d . . .
H19 H 0.8182 0.8453 0.0494 0.047 Uiso 1 1 calc R . .
C20 C 0.88189(16) 1.0591(3) -0.1846(2) 0.0283(7) Uani 1 1 d . . .

loop_
_atom_site_aniso_label
_atom_site_aniso_U_11
_atom_site_aniso_U_22
_atom_site_aniso_U_33
_atom_site_aniso_U_23
_atom_site_aniso_U_13
_atom_site_aniso_U_12
Sr1 0.0318(3) 0.0220(3) 0.0241(3) 0.00008(16) 0.000 0.000
N1 0.0370(15) 0.0273(15) 0.0267(15) 0.0044(12) -0.0024(11) -0.0071(12)
N2 0.0430(18) 0.0355(17) 0.0271(16) 0.0060(11) -0.0021(11) -0.0126(14)
N3 0.0400(15) 0.0288(14) 0.0248(14) 0.0068(11) -0.0003(11) -0.0094(12)
N4 0.0328(14) 0.0254(13) 0.0212(12) 0.0026(11) -0.0012(10) -0.0065(11)
O1 0.0426(14) 0.0331(14) 0.0234(12) 0.0043(9) 0.0005(9) -0.0071(11)
O2 0.0635(16) 0.0446(14) 0.0290(12) 0.0023(11) -0.0058(11) -0.0323(13)
C1 0.0436(19) 0.0318(17) 0.0298(19) 0.0008(15) -0.0004(16) -0.0139(16)
C2 0.047(2) 0.035(2) 0.0269(18) -0.0015(15) -0.0064(14) -0.0101(15)
C3 0.0398(19) 0.0310(17) 0.0259(16) 0.0036(13) 0.0005(13) -0.0043(15)
C4 0.0297(15) 0.0228(15) 0.0259(16) 0.0032(12) -0.0008(12) -0.0006(13)
C5 0.0293(16) 0.0199(15) 0.0303(16) 0.0042(12) 0.0004(12) -0.0013(13)
C6 0.0360(17) 0.0274(16) 0.0249(17) 0.0077(13) -0.0035(13) -0.0044(14)
C7 0.0372(18) 0.0311(17) 0.0229(16) 0.0067(13) -0.0060(13) -0.0062(15)
C8 0.061(3) 0.044(2) 0.032(2) 0.0078(15) -0.0059(16) -0.025(2)
C9 0.072(3) 0.059(2) 0.0267(19) 0.0029(17) -0.0082(17) -0.030(2)
C10 0.067(2) 0.055(2) 0.0253(18) 0.0069(17) -0.0058(17) -0.021(2)
C11 0.0358(17) 0.0268(16) 0.0261(16) 0.0049(13) -0.0024(13) -0.0057(14)
C12 0.0308(16) 0.0212(15) 0.0268(16) 0.0066(13) 0.0017(12) 0.0001(13)
C13 0.0321(17) 0.0220(16) 0.0272(17) 0.0030(13) 0.0012(13) -0.0018(13)
C14 0.0283(17) 0.0199(14) 0.0271(17) 0.0012(12) 0.0020(13) 0.0009(13)
C15 0.0400(19) 0.0256(16) 0.0243(16) -0.0021(13) -0.0017(13) -0.0091(15)
C16 0.043(2) 0.0337(17) 0.0209(15) 0.0012(14) -0.0021(13) -0.0107(15)
C17 0.0278(15) 0.0241(15) 0.0254(16) -0.0013(13) 0.0012(12) -0.0033(13)
C18 0.0429(19) 0.0371(18) 0.0285(17) 0.0017(15) -0.0041(14) -0.0169(16)
C19 0.049(2) 0.0434(19) 0.0245(16) 0.0056(15) -0.0066(15) -0.0172(17)
C20 0.0323(18) 0.0254(16) 0.0271(17) 0.0005(14) 0.0056(13) -0.0050(14)

loop_
_atom_type_symbol
_atom_type_description
_atom_type_scat_dispersion_real
_atom_type_scat_dispersion_imag
_atom_type_scat_source
C C 0.0033 0.0016 'International Tables Vol C Tables 4.2.6.8 and 6.1.1.4'
H H 0.0000 0.0000 'International Tables Vol C Tables 4.2.6.8 and 6.1.1.4'
N N 0.0061 0.0033 'International Tables Vol C Tables 4.2.6.8 and 6.1.1.4'
O O 0.0106 0.0060 'International Tables Vol C Tables 4.2.6.8 and 6.1.1.4'
Sr Sr -1.5307 3.2498 'International Tables Vol C Tables 4.2.6.8 and 6.1.1.4'

loop_
_geom_angle_atom_site_label_1
_geom_angle_atom_site_label_2
_geom_angle_atom_site_label_3
_geom_angle
_geom_angle_site_symmetry_1
_geom_angle_site_symmetry_3
_geom_angle_publ_flag
O2 Sr1 O2 134.66(12) 6_545 7_576 y
O2 Sr1 N2 80.52(9) 6_545 4 y
O2 Sr1 N2 133.26(7) 7_576 4 y
O2 Sr1 N2 133.26(7) 6_545 . y
O2 Sr1 N2 80.52(9) 7_576 . y
N2 Sr1 N2 95.04(14) 4 . y
O2 Sr1 O1 49.75(6) 6_545 6_545 y
O2 Sr1 O1 97.44(8) 7_576 6_545 y
N2 Sr1 O1 84.63(10) 4 6_545 y
N2 Sr1 O1 176.89(6) . 6_545 y
O2 Sr1 O1 97.44(8) 6_545 7_576 y
O2 Sr1 O1 49.75(6) 7_576 7_576 y
N2 Sr1 O1 176.89(6) 4 7_576 y
N2 Sr1 O1 84.63(10) . 7_576 y
O1 Sr1 O1 95.87(10) 6_545 7_576 y
O2 Sr1 N1 124.31(8) 6_545 4 y
O2 Sr1 N1 73.04(7) 7_576 4 y
N2 Sr1 N1 60.47(7) 4 4 y
N2 Sr1 N1 90.94(8) . 4 y
O1 Sr1 N1 86.20(7) 6_545 4 y
O1 Sr1 N1 122.62(7) 7_576 4 y
O2 Sr1 N1 73.04(7) 6_545 . y
O2 Sr1 N1 124.31(8) 7_576 . y
N2 Sr1 N1 90.94(8) 4 . y
N2 Sr1 N1 60.46(7) . . y
O1 Sr1 N1 122.62(7) 6_545 . y
O1 Sr1 N1 86.20(7) 7_576 . y
N1 Sr1 N1 138.68(10) 4 . y
O2 Sr1 C20 24.70(7) 6_545 6_545 y
O2 Sr1 C20 118.55(9) 7_576 6_545 y
N2 Sr1 C20 80.14(9) 4 6_545 y
N2 Sr1 C20 157.78(8) . 6_545 y
O1 Sr1 C20 25.16(7) 6_545 6_545 y
O1 Sr1 C20 99.01(8) 7_576 6_545 y
N1 Sr1 C20 105.04(8) 4 6_545 y
N1 Sr1 C20 97.74(8) . 6_545 y
O2 Sr1 C20 118.55(9) 6_545 7_576 y
O2 Sr1 C20 24.70(7) 7_576 7_576 y
N2 Sr1 C20 157.78(8) 4 7_576 y
N2 Sr1 C20 80.14(9) . 7_576 y
O1 Sr1 C20 99.01(8) 6_545 7_576 y
O1 Sr1 C20 25.16(7) 7_576 7_576 y
N1 Sr1 C20 97.74(8) 4 7_576 y
N1 Sr1 C20 105.04(8) . 7_576 y
C20 Sr1 C20 112.08(12) 6_545 7_576 y
C1 N1 C5 117.5(3) . . ?
C1 N1 Sr1 122.3(2) . . ?
C5 N1 Sr1 120.00(19) . . ?
C10 N2 C6 118.6(3) . . ?
C10 N2 Sr1 117.8(2) . . ?
C6 N2 Sr1 123.5(2) . . ?
C13 N3 C11 104.3(2) . . ?
C13 N4 C12 106.6(2) . . ?
C13 N4 H4 126.7 . . ?
C12 N4 H4 126.7 . . ?
C20 O1 Sr1 87.95(17) . 6_665 ?
C20 O2 Sr1 98.68(18) . 6_665 ?
N1 C1 C2 124.4(3) . . ?
N1 C1 H1 117.8 . . ?
C2 C1 H1 117.8 . . ?
C3 C2 C1 118.8(3) . . ?
C3 C2 H2 120.6 . . ?
C1 C2 H2 120.6 . . ?
C2 C3 C4 119.0(3) . . ?
C2 C3 H3 120.5 . . ?
C4 C3 H3 120.5 . . ?
C3 C4 C5 118.6(3) . . ?
C3 C4 C12 125.1(3) . . ?
C5 C4 C12 116.3(3) . . ?
N1 C5 C4 121.6(3) . . ?
N1 C5 C6 117.4(3) . . ?
C4 C5 C6 121.0(3) . . ?
N2 C6 C7 121.3(3) . . ?
N2 C6 C5 118.5(3) . . ?
C7 C6 C5 120.2(3) . . ?
C6 C7 C8 118.1(3) . . ?
C6 C7 C11 117.7(3) . . ?
C8 C7 C11 124.1(3) . . ?
C9 C8 C7 119.2(4) . . ?
C9 C8 H8 120.4 . . ?
C7 C8 H8 120.4 . . ?
C8 C9 C10 118.9(3) . . ?
C8 C9 H9 120.5 . . ?
C10 C9 H9 120.5 . . ?
N2 C10 C9 123.9(3) . . ?
N2 C10 H10 118.1 . . ?
C9 C10 H10 118.1 . . ?
C12 C11 N3 110.8(2) . . ?
C12 C11 C7 121.8(3) . . ?
N3 C11 C7 127.4(3) . . ?
C11 C12 N4 105.7(2) . . ?
C11 C12 C4 122.9(3) . . ?
N4 C12 C4 131.3(3) . . ?
N3 C13 N4 112.6(3) . . ?
N3 C13 C14 123.6(3) . . ?
N4 C13 C14 123.8(3) . . ?
C15 C14 C19 118.4(3) . . ?
C15 C14 C13 122.0(3) . . ?
C19 C14 C13 119.6(3) . . ?
C16 C15 C14 121.3(3) . . ?
C16 C15 H15 119.4 . . ?
C14 C15 H15 119.4 . . ?
C15 C16 C17 120.4(3) . . ?
C15 C16 H16 119.8 . . ?
C17 C16 H16 119.8 . . ?
C18 C17 C16 118.6(3) . . ?
C18 C17 C20 119.9(3) . . ?
C16 C17 C20 121.4(3) . . ?
C17 C18 C19 120.9(3) . . ?
C17 C18 H18 119.5 . . ?
C19 C18 H18 119.5 . . ?
C18 C19 C14 120.4(3) . . ?
C18 C19 H19 119.8 . . ?
C14 C19 H19 119.8 . . ?
O2 C20 O1 123.1(3) . . ?
O2 C20 C17 116.5(3) . . ?
O1 C20 C17 120.4(3) . . ?
O2 C20 Sr1 56.63(15) . 6_665 ?
O1 C20 Sr1 66.88(16) . 6_665 ?
C17 C20 Sr1 170.9(2) . 6_665 ?

loop_
_geom_bond_atom_site_label_1
_geom_bond_atom_site_label_2
_geom_bond_distance
_geom_bond_site_symmetry_2
_geom_bond_publ_flag
Sr1 O2 2.501(2) 6_545 y
Sr1 O2 2.501(2) 7_576 y
Sr1 N2 2.658(3) 4 y
Sr1 N2 2.658(3) . y
Sr1 O1 2.724(2) 6_545 y
Sr1 O1 2.724(2) 7_576 y
Sr1 N1 2.763(3) 4 y
Sr1 N1 2.763(3) . y
Sr1 C20 2.960(3) 6_545 y
Sr1 C20 2.960(3) 7_576 y
N1 C1 1.321(4) . ?
N1 C5 1.364(4) . ?
N2 C10 1.316(4) . ?
N2 C6 1.354(4) . ?
N3 C13 1.314(4) . ?
N3 C11 1.388(4) . ?
N4 C13 1.370(4) . ?
N4 C12 1.372(3) . ?
N4 H4 0.8600 . ?
O1 C20 1.260(3) . ?
O1 Sr1 2.724(2) 6_665 y
O2 C20 1.251(4) . ?
O2 Sr1 2.501(2) 6_665 y
C1 C2 1.390(5) . ?
C1 H1 0.9300 . ?
C2 C3 1.368(4) . ?
C2 H2 0.9300 . ?
C3 C4 1.397(4) . ?
C3 H3 0.9300 . ?
C4 C5 1.415(4) . ?
C4 C12 1.428(4) . ?
C5 C6 1.456(4) . ?
C6 C7 1.410(4) . ?
C7 C8 1.414(4) . ?
C7 C11 1.419(4) . ?
C8 C9 1.356(5) . ?
C8 H8 0.9300 . ?
C9 C10 1.390(5) . ?
C9 H9 0.9300 . ?
C10 H10 0.9300 . ?
C11 C12 1.369(4) . ?
C13 C14 1.464(4) . ?
C14 C15 1.380(4) . ?
C14 C19 1.384(4) . ?
C15 C16 1.376(4) . ?
C15 H15 0.9300 . ?
C16 C17 1.384(4) . ?
C16 H16 0.9300 . ?
C17 C18 1.380(4) . ?
C17 C20 1.508(4) . ?
C18 C19 1.383(4) . ?
C18 H18 0.9300 . ?
C19 H19 0.9300 . ?
C20 Sr1 2.960(3) 6_665 y

loop_
_geom_hbond_atom_site_label_D
_geom_hbond_atom_site_label_H
_geom_hbond_atom_site_label_A
_geom_hbond_distance_DH
_geom_hbond_distance_HA
_geom_hbond_distance_DA
_geom_hbond_angle_DHA
_geom_hbond_site_symmetry_A
N4 H4 O1 0.86 2.13 2.953(3) 160.7 3_644

loop_
_geom_torsion_atom_site_label_1
_geom_torsion_atom_site_label_2
_geom_torsion_atom_site_label_3
_geom_torsion_atom_site_label_4
_geom_torsion
_geom_torsion_site_symmetry_1
_geom_torsion_site_symmetry_2
_geom_torsion_site_symmetry_3
_geom_torsion_site_symmetry_4
O2 Sr1 N1 C1 7.1(3) 6_545 . . .
O2 Sr1 N1 C1 -125.9(3) 7_576 . . .
N2 Sr1 N1 C1 86.9(3) 4 . . .
N2 Sr1 N1 C1 -177.8(3) . . . .
O1 Sr1 N1 C1 2.7(3) 6_545 . . .
O1 Sr1 N1 C1 -91.9(3) 7_576 . . .
N1 Sr1 N1 C1 130.2(3) 4 . . .
C20 Sr1 N1 C1 6.7(3) 6_545 . . .
C20 Sr1 N1 C1 -108.7(3) 7_576 . . .
O2 Sr1 N1 C5 -177.3(2) 6_545 . . .
O2 Sr1 N1 C5 49.7(2) 7_576 . . .
N2 Sr1 N1 C5 -97.5(2) 4 . . .
N2 Sr1 N1 C5 -2.3(2) . . . .
O1 Sr1 N1 C5 178.26(19) 6_545 . . .
O1 Sr1 N1 C5 83.7(2) 7_576 . . .
N1 Sr1 N1 C5 -54.2(2) 4 . . .
C20 Sr1 N1 C5 -177.7(2) 6_545 . . .
C20 Sr1 N1 C5 66.9(2) 7_576 . . .
O2 Sr1 N2 C10 -173.9(3) 6_545 . . .
O2 Sr1 N2 C10 40.9(3) 7_576 . . .
N2 Sr1 N2 C10 -92.2(3) 4 . . .
O1 Sr1 N2 C10 90.9(3) 7_576 . . .
N1 Sr1 N2 C10 -31.8(3) 4 . . .
N1 Sr1 N2 C10 179.6(3) . . . .
C20 Sr1 N2 C10 -168.4(3) 6_545 . . .
C20 Sr1 N2 C10 65.9(3) 7_576 . . .
O2 Sr1 N2 C6 7.7(3) 6_545 . . .
O2 Sr1 N2 C6 -137.5(3) 7_576 . . .
N2 Sr1 N2 C6 89.4(3) 4 . . .
O1 Sr1 N2 C6 -87.5(3) 7_576 . . .
N1 Sr1 N2 C6 149.8(3) 4 . . .
N1 Sr1 N2 C6 1.2(2) . . . .
C20 Sr1 N2 C6 13.2(4) 6_545 . . .
C20 Sr1 N2 C6 -112.5(3) 7_576 . . .
C5 N1 C1 C2 -0.5(5) . . . .
Sr1 N1 C1 C2 175.2(3) . . . .
N1 C1 C2 C3 0.3(6) . . . .
C1 C2 C3 C4 -0.1(5) . . . .
C2 C3 C4 C5 0.0(4) . . . .
C2 C3 C4 C12 -179.3(3) . . . .
C1 N1 C5 C4 0.5(4) . . . .
Sr1 N1 C5 C4 -175.3(2) . . . .
C1 N1 C5 C6 179.0(3) . . . .
Sr1 N1 C5 C6 3.2(3) . . . .
C3 C4 C5 N1 -0.2(4) . . . .
C12 C4 C5 N1 179.2(3) . . . .
C3 C4 C5 C6 -178.7(3) . . . .
C12 C4 C5 C6 0.7(4) . . . .
C10 N2 C6 C7 -0.2(6) . . . .
Sr1 N2 C6 C7 178.2(2) . . . .
C10 N2 C6 C5 -178.6(3) . . . .
Sr1 N2 C6 C5 -0.2(4) . . . .
N1 C5 C6 N2 -2.0(4) . . . .
C4 C5 C6 N2 176.5(3) . . . .
N1 C5 C6 C7 179.6(3) . . . .
C4 C5 C6 C7 -1.9(5) . . . .
N2 C6 C7 C8 1.4(5) . . . .
C5 C6 C7 C8 179.8(3) . . . .
N2 C6 C7 C11 -176.5(3) . . . .
C5 C6 C7 C11 1.9(5) . . . .
C6 C7 C8 C9 -1.5(6) . . . .
C11 C7 C8 C9 176.2(4) . . . .
C7 C8 C9 C10 0.4(7) . . . .
C6 N2 C10 C9 -1.1(6) . . . .
Sr1 N2 C10 C9 -179.6(3) . . . .
C8 C9 C10 N2 1.0(7) . . . .
C13 N3 C11 C12 1.0(4) . . . .
C13 N3 C11 C7 -176.8(3) . . . .
C6 C7 C11 C12 -0.8(5) . . . .
C8 C7 C11 C12 -178.5(3) . . . .
C6 C7 C11 N3 176.8(3) . . . .
C8 C7 C11 N3 -1.0(6) . . . .
N3 C11 C12 N4 -0.5(3) . . . .
C7 C11 C12 N4 177.5(3) . . . .
N3 C11 C12 C4 -178.4(3) . . . .
C7 C11 C12 C4 -0.4(5) . . . .
C13 N4 C12 C11 -0.3(3) . . . .
C13 N4 C12 C4 177.4(3) . . . .
C3 C4 C12 C11 179.8(3) . . . .
C5 C4 C12 C11 0.4(4) . . . .
C3 C4 C12 N4 2.5(5) . . . .
C5 C4 C12 N4 -176.9(3) . . . .
C11 N3 C13 N4 -1.2(4) . . . .
C11 N3 C13 C14 179.4(3) . . . .
C12 N4 C13 N3 1.0(3) . . . .
C12 N4 C13 C14 -179.7(3) . . . .
N3 C13 C14 C15 -173.0(3) . . . .
N4 C13 C14 C15 7.7(5) . . . .
N3 C13 C14 C19 4.6(5) . . . .
N4 C13 C14 C19 -174.7(3) . . . .
C19 C14 C15 C16 -0.4(5) . . . .
C13 C14 C15 C16 177.3(3) . . . .
C14 C15 C16 C17 -0.7(5) . . . .
C15 C16 C17 C18 1.9(5) . . . .
C15 C16 C17 C20 -173.7(3) . . . .
C16 C17 C18 C19 -2.0(5) . . . .
C20 C17 C18 C19 173.7(3) . . . .
C17 C18 C19 C14 0.9(5) . . . .
C15 C14 C19 C18 0.3(5) . . . .
C13 C14 C19 C18 -177.4(3) . . . .
Sr1 O2 C20 O1 -7.9(3) 6_665 . . .
Sr1 O2 C20 C17 173.2(2) 6_665 . . .
Sr1 O1 C20 O2 7.1(3) 6_665 . . .
Sr1 O1 C20 C17 -173.9(2) 6_665 . . .
C18 C17 C20 O2 3.4(4) . . . .
C16 C17 C20 O2 179.0(3) . . . .
C18 C17 C20 O1 -175.6(3) . . . .
C16 C17 C20 O1 0.0(4) . . . .
